data_1502246
loop_
_publ_author_name
'Luo, Ning'
'Zheng, Zhaoyan'
'Yu, Zhengkun'

_publ_section_title
;
 Highly regioselective [3 + 2] annulation of azomethine imines with
 1-alkynyl Fischer carbene complexes to functionalized N,N-bicyclic
 pyrazolidin-3-ones.
;
_journal_issue 13
_journal_name_full 'Organic letters'
_journal_page_first 3384
_journal_page_last 3387
_journal_paper_doi 10.1021/ol201139w
_journal_volume 13
_journal_year 2011
_chemical_formula_sum 'C33 H26 Cr N2 O6'
_chemical_formula_weight 598.56
_chemical_name_systematic
; 
 ? 
;
_space_group_IT_number 14
_symmetry_cell_setting monoclinic
_symmetry_space_group_name_Hall '-P 2ybc'
_symmetry_space_group_name_H-M 'P 1 21/c 1'
_atom_sites_solution_hydrogens geom
_atom_sites_solution_primary direct
_atom_sites_solution_secondary difmap
_audit_creation_method SHELXL-97
_cell_angle_alpha 90.00
_cell_angle_beta 108.261(2)
_cell_angle_gamma 90.00
_cell_formula_units_Z 4
_cell_length_a 10.8866(13)
_cell_length_b 24.184(3)
_cell_length_c 12.4957(15)
_cell_measurement_reflns_used 1961
_cell_measurement_temperature 293(2)
_cell_measurement_theta_max 38.862
_cell_measurement_theta_min 4.655
_cell_volume 3124.2(7)
_computing_cell_refinement 'Bruker SMART'
_computing_data_collection 'Bruker SMART'
_computing_data_reduction 'Bruker SHELXTL'
_computing_molecular_graphics 'Bruker SHELXTL'
_computing_publication_material 'Bruker SHELXTL'
_computing_structure_refinement 'SHELXL-97 (Sheldrick, 1997)'
_computing_structure_solution 'SHELXS-97 (Sheldrick, 1990)'
_diffrn_ambient_temperature 293(2)
_diffrn_measured_fraction_theta_full 0.996
_diffrn_measured_fraction_theta_max 0.996
_diffrn_measurement_device_type 'CCD area detector'
_diffrn_measurement_method 'phi and omega scans'
_diffrn_radiation_monochromator graphite
_diffrn_radiation_source 'fine-focus sealed tube'
_diffrn_radiation_type MoK\a
_diffrn_radiation_wavelength 0.71073
_diffrn_reflns_av_R_equivalents 0.0605
_diffrn_reflns_av_sigmaI/netI 0.1122
_diffrn_reflns_limit_h_max 13
_diffrn_reflns_limit_h_min -13
_diffrn_reflns_limit_k_max 27
_diffrn_reflns_limit_k_min -30
_diffrn_reflns_limit_l_max 15
_diffrn_reflns_limit_l_min -15
_diffrn_reflns_number 18128
_diffrn_reflns_theta_full 27.00
_diffrn_reflns_theta_max 27.00
_diffrn_reflns_theta_min 1.68
_exptl_absorpt_coefficient_mu 0.411
_exptl_absorpt_correction_T_max 1.0000
_exptl_absorpt_correction_T_min 0.7806
_exptl_absorpt_correction_type empirical
_exptl_absorpt_process_details sadabs
_exptl_crystal_colour black
_exptl_crystal_density_diffrn 1.273
_exptl_crystal_density_method 'not measured'
_exptl_crystal_description prismatic
_exptl_crystal_F_000 1240
_exptl_crystal_size_max 0.387
_exptl_crystal_size_mid 0.303
_exptl_crystal_size_min 0.190
_refine_diff_density_max 0.253
_refine_diff_density_min -0.219
_refine_diff_density_rms 0.043
_refine_ls_extinction_method none
_refine_ls_goodness_of_fit_ref 0.930
_refine_ls_hydrogen_treatment constr
_refine_ls_matrix_type full
_refine_ls_number_parameters 380
_refine_ls_number_reflns 6785
_refine_ls_number_restraints 0
_refine_ls_restrained_S_all 0.930
_refine_ls_R_factor_all 0.1317
_refine_ls_R_factor_gt 0.0502
_refine_ls_shift/su_max 0.002
_refine_ls_shift/su_mean 0.000
_refine_ls_structure_factor_coef Fsqd
_refine_ls_weighting_details
; calc 
 [0.00000+1.00000exp(2.00(sin\q/\l)^2^)]/ 
   [\s^2^(Fo^2^)+0.0000+0.0000*P+(0.0457P)^2^+0.0000sin\q/\l] 
 where P = 0.33333Fo^2^ + 0.66667Fc^2^ 
;
_refine_ls_weighting_scheme calc
_refine_ls_wR_factor_gt 0.1035
_refine_ls_wR_factor_ref 0.1300
_reflns_number_gt 2722
_reflns_number_total 6785
_reflns_threshold_expression >2sigma(I)
_cod_data_source_file ol201139w_si_003.cif
_cod_data_source_block complex_6e_(cd29277)
_cod_depositor_comments
;
The following automatic conversions were performed:

'_symmetry_cell_setting' value 'Monoclinic' changed to 'monoclinic'
according to /home/saulius/struct/CIF-dictionaries/cif_core.dic
dictionary named 'cif_core.dic' version 2.4.1 from 2010-06-29.

Automatic conversion script
Id: cif_fix_values 1715 2011-07-08 13:25:40Z adriana 
;
_cod_original_sg_symbol_H-M P2(1)/c
_cod_database_code 1502246

loop_
_symmetry_equiv_pos_as_xyz
'x, y, z'
'-x, y+1/2, -z+1/2'
'-x, -y, -z'
'x, -y-1/2, z-1/2'

loop_
_atom_site_label
_atom_site_type_symbol
_atom_site_fract_x
_atom_site_fract_y
_atom_site_fract_z
_atom_site_U_iso_or_equiv
_atom_site_adp_type
_atom_site_occupancy
_atom_site_symmetry_multiplicity
_atom_site_calc_flag
_atom_site_refinement_flags
Cr Cr 0.88140(5) 0.80673(2) 0.25589(4) 0.05668(19) Uani 1 1 d .
N1 N 0.7841(2) 0.95993(10) 0.0638(2) 0.0507(7) Uani 1 1 d .
N2 N 0.6626(2) 0.95099(11) -0.0245(2) 0.0534(7) Uani 1 1 d .
O1 O 1.1387(3) 0.80081(14) 0.4380(2) 0.1130(11) Uani 1 1 d .
O2 O 0.9760(3) 0.71848(12) 0.1282(3) 0.0984(9) Uani 1 1 d .
O3 O 0.8047(3) 0.71132(12) 0.3742(2) 0.1080(10) Uani 1 1 d .
O4 O 0.7636(3) 0.87169(12) 0.4062(2) 0.1017(10) Uani 1 1 d .
O5 O 0.6232(2) 0.78525(9) 0.06538(19) 0.0698(7) Uani 1 1 d .
O6 O 0.5067(2) 1.00540(10) -0.1478(2) 0.0840(8) Uani 1 1 d .
C1 C 1.0407(4) 0.80459(16) 0.3679(3) 0.0722(11) Uani 1 1 d .
C2 C 0.9417(3) 0.75258(15) 0.1742(3) 0.0651(10) Uani 1 1 d .
C3 C 0.8317(4) 0.74744(16) 0.3248(3) 0.0736(11) Uani 1 1 d .
C4 C 0.8090(4) 0.84857(15) 0.3476(3) 0.0693(10) Uani 1 1 d .
C5 C 0.7168(3) 0.81879(13) 0.1249(3) 0.0538(8) Uani 1 1 d .
C6 C 0.6942(3) 0.87425(12) 0.0793(3) 0.0482(8) Uani 1 1 d .
C7 C 0.7847(3) 0.91794(12) 0.1490(2) 0.0492(8) Uani 1 1 d .
H7 H 0.7479 0.9335 0.2047 0.059 Uiso 1 1 calc R
C8 C 0.9179(3) 0.89570(13) 0.2074(3) 0.0527(8) Uani 1 1 d .
H8 H 0.9729 0.9186 0.2684 0.063 Uiso 1 1 calc R
C9 C 0.9808(3) 0.86406(12) 0.1507(3) 0.0529(8) Uani 1 1 d .
H9 H 0.9358 0.8628 0.0695 0.064 Uiso 1 1 calc R
C10 C 1.1211(4) 0.85900(15) 0.1780(3) 0.0657(10) Uani 1 1 d .
C11 C 1.2064(4) 0.89285(19) 0.2557(3) 0.0909(13) Uani 1 1 d .
H11 H 1.1744 0.9191 0.2945 0.109 Uiso 1 1 calc R
C12 C 1.3408(5) 0.8882(3) 0.2771(5) 0.128(2) Uani 1 1 d .
H12 H 1.3966 0.9118 0.3288 0.154 Uiso 1 1 calc R
C13 C 1.3891(6) 0.8498(4) 0.2227(6) 0.139(3) Uani 1 1 d .
H13 H 1.4780 0.8466 0.2376 0.167 Uiso 1 1 calc R
C14 C 1.3086(6) 0.8161(2) 0.1473(6) 0.122(2) Uani 1 1 d .
H14 H 1.3427 0.7894 0.1111 0.147 Uiso 1 1 calc R
C15 C 1.1746(4) 0.82029(17) 0.1221(4) 0.0914(13) Uani 1 1 d .
H15 H 1.1206 0.7972 0.0679 0.110 Uiso 1 1 calc R
C16 C 0.6195(3) 0.89703(13) -0.0189(3) 0.0493(8) Uani 1 1 d .
C17 C 0.5138(3) 0.87596(14) -0.1138(3) 0.0588(9) Uani 1 1 d .
C18 C 0.4186(3) 0.84274(14) -0.0953(3) 0.0711(10) Uani 1 1 d .
H18 H 0.4242 0.8326 -0.0221 0.085 Uiso 1 1 calc R
C19 C 0.3157(4) 0.82467(18) -0.1844(5) 0.1001(15) Uani 1 1 d .
H19 H 0.2519 0.8026 -0.1714 0.120 Uiso 1 1 calc R
C20 C 0.3082(5) 0.8392(2) -0.2904(5) 0.1155(19) Uani 1 1 d .
H20 H 0.2383 0.8271 -0.3499 0.139 Uiso 1 1 calc R
C21 C 0.4005(5) 0.8713(2) -0.3126(4) 0.1074(16) Uani 1 1 d .
H21 H 0.3938 0.8806 -0.3865 0.129 Uiso 1 1 calc R
C22 C 0.5046(4) 0.88997(17) -0.2236(3) 0.0816(12) Uani 1 1 d .
H22 H 0.5681 0.9118 -0.2377 0.098 Uiso 1 1 calc R
C23 C 0.6085(4) 1.00013(15) -0.0757(3) 0.0641(10) Uani 1 1 d .
C24 C 0.7066(3) 1.04352(13) -0.0173(3) 0.0709(10) Uani 1 1 d .
H24A H 0.6643 1.0780 -0.0101 0.085 Uiso 1 1 calc R
H24B H 0.7673 1.0503 -0.0584 0.085 Uiso 1 1 calc R
C25 C 0.7745(3) 1.01873(12) 0.0975(3) 0.0596(9) Uani 1 1 d .
H25 H 0.7164 1.0206 0.1435 0.072 Uiso 1 1 calc R
C26 C 0.9053(3) 1.04072(13) 0.1650(3) 0.0612(9) Uani 1 1 d .
C27 C 0.9981(4) 1.05406(15) 0.1166(4) 0.0793(11) Uani 1 1 d .
H27 H 0.9820 1.0493 0.0396 0.095 Uiso 1 1 calc R
C28 C 1.1155(4) 1.07459(18) 0.1826(5) 0.1020(15) Uani 1 1 d .
H28 H 1.1785 1.0840 0.1499 0.122 Uiso 1 1 calc R
C29 C 1.1397(5) 1.0812(2) 0.2960(5) 0.1177(18) Uani 1 1 d .
H29 H 1.2194 1.0945 0.3407 0.141 Uiso 1 1 calc R
C30 C 1.0467(5) 1.0681(2) 0.3427(5) 0.129(2) Uani 1 1 d .
H30 H 1.0621 1.0728 0.4197 0.155 Uiso 1 1 calc R
C31 C 0.9310(4) 1.04811(18) 0.2773(4) 0.0951(14) Uani 1 1 d .
H31 H 0.8680 1.0393 0.3104 0.114 Uiso 1 1 calc R
C32 C 0.6276(4) 0.72605(14) 0.0876(3) 0.0884(13) Uani 1 1 d .
H32A H 0.6067 0.7187 0.1562 0.106 Uiso 1 1 calc R
H32B H 0.7135 0.7117 0.0965 0.106 Uiso 1 1 calc R
C33 C 0.5331(4) 0.69966(16) -0.0082(3) 0.1009(15) Uani 1 1 d .
H33A H 0.4479 0.7122 -0.0131 0.151 Uiso 1 1 calc R
H33B H 0.5377 0.6603 0.0018 0.151 Uiso 1 1 calc R
H33C H 0.5515 0.7091 -0.0762 0.151 Uiso 1 1 calc R

loop_
_atom_site_aniso_label
_atom_site_aniso_U_11
_atom_site_aniso_U_22
_atom_site_aniso_U_33
_atom_site_aniso_U_23
_atom_site_aniso_U_13
_atom_site_aniso_U_12
Cr 0.0642(4) 0.0508(3) 0.0510(3) 0.0020(3) 0.0122(3) -0.0077(3)
N1 0.0498(17) 0.0393(15) 0.0609(17) 0.0001(12) 0.0144(14) -0.0032(12)
N2 0.0461(17) 0.0538(17) 0.0556(17) 0.0051(13) 0.0091(14) -0.0001(13)
O1 0.091(2) 0.153(3) 0.0726(19) 0.0238(19) -0.0079(17) -0.015(2)
O2 0.108(2) 0.0678(19) 0.129(2) -0.0126(17) 0.052(2) 0.0065(16)
O3 0.150(3) 0.079(2) 0.098(2) 0.0251(16) 0.043(2) -0.0202(19)
O4 0.130(3) 0.102(2) 0.086(2) -0.0168(17) 0.0528(19) -0.0049(19)
O5 0.0663(16) 0.0479(14) 0.0796(16) -0.0020(12) 0.0003(13) -0.0184(12)
O6 0.0520(16) 0.0836(19) 0.106(2) 0.0285(15) 0.0094(16) 0.0101(14)
C1 0.076(3) 0.080(3) 0.052(2) 0.006(2) 0.008(2) -0.015(2)
C2 0.066(3) 0.053(2) 0.073(2) 0.0038(19) 0.018(2) -0.0023(19)
C3 0.092(3) 0.061(2) 0.064(2) 0.007(2) 0.019(2) -0.010(2)
C4 0.084(3) 0.067(3) 0.056(2) -0.0024(19) 0.021(2) -0.012(2)
C5 0.054(2) 0.052(2) 0.056(2) -0.0062(16) 0.0180(17) -0.0120(16)
C6 0.0453(19) 0.0455(19) 0.0509(19) -0.0054(15) 0.0108(16) -0.0058(15)
C7 0.055(2) 0.0425(18) 0.0493(19) -0.0064(15) 0.0158(17) -0.0091(15)
C8 0.047(2) 0.0467(19) 0.055(2) -0.0035(16) 0.0018(17) -0.0119(15)
C9 0.051(2) 0.050(2) 0.053(2) 0.0099(16) 0.0096(17) 0.0008(16)
C10 0.063(3) 0.066(2) 0.065(2) 0.024(2) 0.016(2) 0.000(2)
C11 0.065(3) 0.126(4) 0.077(3) 0.015(3) 0.016(2) -0.010(3)
C12 0.067(4) 0.209(7) 0.094(4) 0.048(4) 0.006(3) -0.015(4)
C13 0.066(4) 0.212(9) 0.136(6) 0.104(6) 0.027(4) 0.017(4)
C14 0.108(5) 0.115(5) 0.179(6) 0.077(4) 0.094(4) 0.056(4)
C15 0.096(4) 0.069(3) 0.128(4) 0.023(3) 0.062(3) 0.010(2)
C16 0.043(2) 0.0473(19) 0.056(2) -0.0068(16) 0.0142(17) -0.0032(15)
C17 0.053(2) 0.062(2) 0.057(2) -0.0051(18) 0.0104(19) 0.0040(18)
C18 0.057(2) 0.061(2) 0.083(3) -0.010(2) 0.004(2) -0.0069(19)
C19 0.071(3) 0.083(3) 0.123(4) -0.019(3) -0.002(3) -0.012(2)
C20 0.096(4) 0.113(4) 0.100(4) -0.038(3) -0.024(4) 0.012(3)
C21 0.107(4) 0.136(5) 0.066(3) -0.016(3) 0.009(3) 0.026(3)
C22 0.069(3) 0.106(3) 0.063(3) -0.007(2) 0.012(2) 0.015(2)
C23 0.051(2) 0.064(2) 0.080(3) 0.015(2) 0.023(2) 0.0064(19)
C24 0.069(3) 0.048(2) 0.097(3) 0.012(2) 0.028(2) 0.0029(18)
C25 0.062(2) 0.0425(19) 0.078(2) -0.0029(18) 0.028(2) -0.0025(16)
C26 0.062(3) 0.0397(19) 0.081(3) -0.0111(18) 0.022(2) -0.0062(17)
C27 0.062(3) 0.074(3) 0.106(3) -0.017(2) 0.033(3) -0.015(2)
C28 0.078(3) 0.102(4) 0.136(4) -0.029(3) 0.047(3) -0.028(3)
C29 0.087(4) 0.113(4) 0.138(5) -0.051(4) 0.013(4) -0.039(3)
C30 0.106(4) 0.159(5) 0.120(4) -0.058(4) 0.033(4) -0.052(4)
C31 0.088(3) 0.100(3) 0.103(4) -0.026(3) 0.038(3) -0.032(3)
C32 0.092(3) 0.046(2) 0.112(3) 0.000(2) 0.010(3) -0.018(2)
C33 0.107(4) 0.063(3) 0.118(3) -0.028(2) 0.013(3) -0.028(2)

loop_
_atom_type_symbol
_atom_type_description
_atom_type_scat_dispersion_real
_atom_type_scat_dispersion_imag
_atom_type_scat_source
C C 0.0033 0.0016 'International Tables Vol C Tables 4.2.6.8 and 6.1.1.4'
H H 0.0000 0.0000 'International Tables Vol C Tables 4.2.6.8 and 6.1.1.4'
N N 0.0061 0.0033 'International Tables Vol C Tables 4.2.6.8 and 6.1.1.4'
O O 0.0106 0.0060 'International Tables Vol C Tables 4.2.6.8 and 6.1.1.4'
Cr Cr 0.3209 0.6236 'International Tables Vol C Tables 4.2.6.8 and 6.1.1.4'

loop_
_geom_angle_atom_site_label_1
_geom_angle_atom_site_label_2
_geom_angle_atom_site_label_3
_geom_angle
C3 Cr C1 88.14(16)
C3 Cr C4 83.85(17)
C1 Cr C4 91.52(16)
C3 Cr C2 85.18(16)
C1 Cr C2 89.27(16)
C4 Cr C2 168.98(16)
C3 Cr C5 100.04(14)
C1 Cr C5 171.81(14)
C4 Cr C5 88.92(14)
C2 Cr C5 91.85(14)
C3 Cr C8 162.12(15)
C1 Cr C8 91.55(14)
C4 Cr C8 78.28(14)
C2 Cr C8 112.69(14)
C5 Cr C8 80.53(11)
C3 Cr C9 163.76(15)
C1 Cr C9 87.34(14)
C4 Cr C9 111.84(14)
C2 Cr C9 79.17(13)
C5 Cr C9 84.90(12)
C8 Cr C9 33.74(10)
N2 N1 C7 104.1(2)
N2 N1 C25 103.2(2)
C7 N1 C25 116.0(2)
C23 N2 C16 136.2(3)
C23 N2 N1 112.2(3)
C16 N2 N1 110.0(2)
C5 O5 C32 121.2(3)
O1 C1 Cr 177.0(3)
O2 C2 Cr 176.9(3)
O3 C3 Cr 176.0(3)
O4 C4 Cr 176.5(3)
O5 C5 C6 109.8(3)
O5 C5 Cr 133.6(2)
C6 C5 Cr 116.6(2)
C16 C6 C5 135.3(3)
C16 C6 C7 109.4(3)
C5 C6 C7 114.8(3)
N1 C7 C8 112.5(2)
N1 C7 C6 102.1(2)
C8 C7 C6 112.5(3)
N1 C7 H7 109.8
C8 C7 H7 109.8
C6 C7 H7 109.8
C9 C8 C7 120.9(3)
C9 C8 Cr 76.63(18)
C7 C8 Cr 104.02(18)
C9 C8 H8 115.9
C7 C8 H8 115.9
Cr C8 H8 115.9
C8 C9 C10 125.7(3)
C8 C9 Cr 69.63(18)
C10 C9 Cr 116.3(2)
C8 C9 H9 112.7
C10 C9 H9 112.7
Cr C9 H9 112.7
C11 C10 C15 117.0(4)
C11 C10 C9 122.5(4)
C15 C10 C9 120.5(4)
C10 C11 C12 121.1(5)
C10 C11 H11 119.5
C12 C11 H11 119.5
C13 C12 C11 120.3(6)
C13 C12 H12 119.9
C11 C12 H12 119.9
C14 C13 C12 119.9(7)
C14 C13 H13 120.0
C12 C13 H13 120.0
C13 C14 C15 121.4(6)
C13 C14 H14 119.3
C15 C14 H14 119.3
C14 C15 C10 120.3(5)
C14 C15 H15 119.8
C10 C15 H15 119.8
C6 C16 N2 108.0(3)
C6 C16 C17 133.5(3)
N2 C16 C17 118.5(3)
C22 C17 C18 118.8(3)
C22 C17 C16 120.8(3)
C18 C17 C16 120.4(3)
C19 C18 C17 120.6(4)
C19 C18 H18 119.7
C17 C18 H18 119.7
C20 C19 C18 119.6(5)
C20 C19 H19 120.2
C18 C19 H19 120.2
C19 C20 C21 121.8(5)
C19 C20 H20 119.1
C21 C20 H20 119.1
C20 C21 C22 119.2(5)
C20 C21 H21 120.4
C22 C21 H21 120.4
C17 C22 C21 120.0(4)
C17 C22 H22 120.0
C21 C22 H22 120.0
O6 C23 N2 126.7(3)
O6 C23 C24 129.6(3)
N2 C23 C24 103.7(3)
C23 C24 C25 104.1(3)
C23 C24 H24A 110.9
C25 C24 H24A 110.9
C23 C24 H24B 110.9
C25 C24 H24B 110.9
H24A C24 H24B 109.0
N1 C25 C26 110.9(3)
N1 C25 C24 99.6(3)
C26 C25 C24 119.0(3)
N1 C25 H25 108.9
C26 C25 H25 108.9
C24 C25 H25 108.9
C31 C26 C27 119.0(4)
C31 C26 C25 118.6(4)
C27 C26 C25 122.3(4)
C26 C27 C28 119.7(4)
C26 C27 H27 120.2
C28 C27 H27 120.2
C29 C28 C27 120.2(5)
C29 C28 H28 119.9
C27 C28 H28 119.9
C30 C29 C28 119.5(5)
C30 C29 H29 120.3
C28 C29 H29 120.3
C29 C30 C31 120.1(5)
C29 C30 H30 120.0
C31 C30 H30 120.0
C26 C31 C30 121.5(4)
C26 C31 H31 119.3
C30 C31 H31 119.3
O5 C32 C33 107.6(3)
O5 C32 H32A 110.2
C33 C32 H32A 110.2
O5 C32 H32B 110.2
C33 C32 H32B 110.2
H32A C32 H32B 108.5
C32 C33 H33A 109.5
C32 C33 H33B 109.5
H33A C33 H33B 109.5
C32 C33 H33C 109.5
H33A C33 H33C 109.5
H33B C33 H33C 109.5

loop_
_geom_bond_atom_site_label_1
_geom_bond_atom_site_label_2
_geom_bond_distance
Cr C3 1.839(4)
Cr C1 1.857(4)
Cr C4 1.877(4)
Cr C2 1.899(4)
Cr C5 2.034(3)
Cr C8 2.303(3)
Cr C9 2.390(3)
N1 N2 1.449(3)
N1 C7 1.470(4)
N1 C25 1.496(4)
N2 C23 1.390(4)
N2 C16 1.396(4)
O1 C1 1.152(4)
O2 C2 1.134(4)
O3 C3 1.159(4)
O4 C4 1.149(4)
O5 C5 1.332(3)
O5 C32 1.456(4)
O6 C23 1.195(4)
C5 C6 1.448(4)
C6 C16 1.358(4)
C6 C7 1.519(4)
C7 C8 1.504(4)
C7 H7 0.9800
C8 C9 1.364(4)
C8 H8 0.9800
C9 C10 1.462(4)
C9 H9 0.9800
C10 C11 1.382(5)
C10 C15 1.399(5)
C11 C12 1.407(6)
C11 H11 0.9300
C12 C13 1.352(8)
C12 H12 0.9300
C13 C14 1.342(8)
C13 H13 0.9300
C14 C15 1.396(6)
C14 H14 0.9300
C15 H15 0.9300
C16 C17 1.462(4)
C17 C22 1.385(5)
C17 C18 1.387(4)
C18 C19 1.380(5)
C18 H18 0.9300
C19 C20 1.348(6)
C19 H19 0.9300
C20 C21 1.365(7)
C20 H20 0.9300
C21 C22 1.392(5)
C21 H21 0.9300
C22 H22 0.9300
C23 C24 1.512(5)
C24 C25 1.516(4)
C24 H24A 0.9700
C24 H24B 0.9700
C25 C26 1.507(4)
C25 H25 0.9800
C26 C31 1.355(5)
C26 C27 1.368(5)
C27 C28 1.379(5)
C27 H27 0.9300
C28 C29 1.366(6)
C28 H28 0.9300
C29 C30 1.355(6)
C29 H29 0.9300
C30 C31 1.357(5)
C30 H30 0.9300
C31 H31 0.9300
C32 C33 1.458(5)
C32 H32A 0.9700
C32 H32B 0.9700
C33 H33A 0.9600
C33 H33B 0.9600
C33 H33C 0.9600

loop_
_geom_torsion_atom_site_label_1
_geom_torsion_atom_site_label_2
_geom_torsion_atom_site_label_3
_geom_torsion_atom_site_label_4
_geom_torsion
C7 N1 N2 C23 145.2(3)
C25 N1 N2 C23 23.6(3)
C7 N1 N2 C16 -22.7(3)
C25 N1 N2 C16 -144.3(3)
C3 Cr C1 O1 26(7)
C4 Cr C1 O1 110(7)
C2 Cr C1 O1 -59(7)
C5 Cr C1 O1 -157(6)
C8 Cr C1 O1 -172(7)
C9 Cr C1 O1 -138(7)
C3 Cr C2 O2 -2(6)
C1 Cr C2 O2 87(6)
C4 Cr C2 O2 -8(7)
C5 Cr C2 O2 -102(6)
C8 Cr C2 O2 178(100)
C9 Cr C2 O2 174(6)
C1 Cr C3 O3 34(5)
C4 Cr C3 O3 -57(5)
C2 Cr C3 O3 124(5)
C5 Cr C3 O3 -145(5)
C8 Cr C3 O3 -55(6)
C9 Cr C3 O3 108(5)
C3 Cr C4 O4 4(6)
C1 Cr C4 O4 -84(6)
C2 Cr C4 O4 10(6)
C5 Cr C4 O4 105(6)
C8 Cr C4 O4 -175(6)
C9 Cr C4 O4 -171(6)
C32 O5 C5 C6 175.1(3)
C32 O5 C5 Cr -1.4(5)
C3 Cr C5 O5 -29.9(3)
C1 Cr C5 O5 153.3(10)
C4 Cr C5 O5 -113.5(3)
C2 Cr C5 O5 55.5(3)
C8 Cr C5 O5 168.2(3)
C9 Cr C5 O5 134.5(3)
C3 Cr C5 C6 153.8(2)
C1 Cr C5 C6 -23.0(12)
C4 Cr C5 C6 70.2(2)
C2 Cr C5 C6 -120.8(2)
C8 Cr C5 C6 -8.1(2)
C9 Cr C5 C6 -41.8(2)
O5 C5 C6 C16 -16.4(5)
Cr C5 C6 C16 160.8(3)
O5 C5 C6 C7 172.5(3)
Cr C5 C6 C7 -10.4(4)
N2 N1 C7 C8 145.0(2)
C25 N1 C7 C8 -102.3(3)
N2 N1 C7 C6 24.2(3)
C25 N1 C7 C6 136.8(3)
C16 C6 C7 N1 -19.3(3)
C5 C6 C7 N1 154.1(3)
C16 C6 C7 C8 -140.2(3)
C5 C6 C7 C8 33.2(4)
N1 C7 C8 C9 -68.0(4)
C6 C7 C8 C9 46.7(4)
N1 C7 C8 Cr -150.65(19)
C6 C7 C8 Cr -35.9(3)
C3 Cr C8 C9 171.6(4)
C1 Cr C8 C9 82.9(2)
C4 Cr C8 C9 174.1(2)
C2 Cr C8 C9 -7.0(2)
C5 Cr C8 C9 -95.0(2)
C3 Cr C8 C7 -69.4(5)
C1 Cr C8 C7 -158.1(2)
C4 Cr C8 C7 -66.9(2)
C2 Cr C8 C7 112.0(2)
C5 Cr C8 C7 24.0(2)
C9 Cr C8 C7 119.0(3)
C7 C8 C9 C10 153.1(3)
Cr C8 C9 C10 -108.4(3)
C7 C8 C9 Cr -98.5(3)
C3 Cr C9 C8 -170.8(4)
C1 Cr C9 C8 -96.8(2)
C4 Cr C9 C8 -6.2(2)
C2 Cr C9 C8 173.5(2)
C5 Cr C9 C8 80.6(2)
C3 Cr C9 C10 -50.0(6)
C1 Cr C9 C10 24.0(3)
C4 Cr C9 C10 114.5(3)
C2 Cr C9 C10 -65.8(3)
C5 Cr C9 C10 -158.7(3)
C8 Cr C9 C10 120.8(3)
C8 C9 C10 C11 -10.0(5)
Cr C9 C10 C11 -93.0(4)
C8 C9 C10 C15 172.4(3)
Cr C9 C10 C15 89.4(3)
C15 C10 C11 C12 0.0(6)
C9 C10 C11 C12 -177.7(4)
C10 C11 C12 C13 -1.0(7)
C11 C12 C13 C14 0.6(9)
C12 C13 C14 C15 0.9(9)
C13 C14 C15 C10 -1.9(7)
C11 C10 C15 C14 1.4(5)
C9 C10 C15 C14 179.1(3)
C5 C6 C16 N2 -165.7(3)
C7 C6 C16 N2 5.9(3)
C5 C6 C16 C17 11.9(6)
C7 C6 C16 C17 -176.6(3)
C23 N2 C16 C6 -153.1(4)
N1 N2 C16 C6 10.6(3)
C23 N2 C16 C17 28.9(5)
N1 N2 C16 C17 -167.3(3)
C6 C16 C17 C22 -140.1(4)
N2 C16 C17 C22 37.2(5)
C6 C16 C17 C18 41.7(5)
N2 C16 C17 C18 -141.0(3)
C22 C17 C18 C19 -1.0(5)
C16 C17 C18 C19 177.3(3)
C17 C18 C19 C20 0.4(6)
C18 C19 C20 C21 0.4(8)
C19 C20 C21 C22 -0.6(8)
C18 C17 C22 C21 0.8(5)
C16 C17 C22 C21 -177.5(3)
C20 C21 C22 C17 0.0(7)
C16 N2 C23 O6 -13.4(6)
N1 N2 C23 O6 -176.9(3)
C16 N2 C23 C24 165.5(3)
N1 N2 C23 C24 2.0(3)
O6 C23 C24 C25 152.3(4)
N2 C23 C24 C25 -26.6(4)
N2 N1 C25 C26 -164.1(3)
C7 N1 C25 C26 82.7(3)
N2 N1 C25 C24 -37.9(3)
C7 N1 C25 C24 -151.1(3)
C23 C24 C25 N1 39.8(3)
C23 C24 C25 C26 160.2(3)
N1 C25 C26 C31 -106.7(4)
C24 C25 C26 C31 138.7(4)
N1 C25 C26 C27 74.1(4)
C24 C25 C26 C27 -40.5(5)
C31 C26 C27 C28 0.1(6)
C25 C26 C27 C28 179.3(3)
C26 C27 C28 C29 0.6(7)
C27 C28 C29 C30 -1.0(8)
C28 C29 C30 C31 0.7(9)
C27 C26 C31 C30 -0.3(7)
C25 C26 C31 C30 -179.6(4)
C29 C30 C31 C26 0.0(8)
C5 O5 C32 C33 -165.2(3)
